data_7154145
loop_
_publ_author_name
'Zhu, Yu'
'Shen, Xin-Rui'
'Tang, Hai-Tao'
'Lin, Min'
'Zhan, Zhuang-Ping'

_publ_section_title
;
 Silver(i)-catalyzed annulation for the regioselective synthesis of
 N-imino-\g-carbolinium ylides from hydrazones of indole-3-carbonyl
 derivatives and propargylic alcohols.
;
_journal_issue 47
_journal_name_full 'Organic &amp; biomolecular chemistry'
_journal_page_first 9514
_journal_page_last 9518
_journal_paper_doi 10.1039/c4ob02020k
_journal_volume 12
_journal_year 2014
_chemical_formula_sum 'C33 H30 N3 O3 S2'
_chemical_formula_weight 580.72
_chemical_name_systematic
; 
 ? 
;
_space_group_IT_number 2
_symmetry_cell_setting triclinic
_symmetry_space_group_name_Hall '-P 1'
_symmetry_space_group_name_H-M 'P -1'
_atom_sites_solution_hydrogens geom
_atom_sites_solution_primary direct
_atom_sites_solution_secondary difmap
_audit_creation_method SHELXL-97
_cell_angle_alpha 96.36(3)
_cell_angle_beta 95.09(3)
_cell_angle_gamma 102.82(3)
_cell_formula_units_Z 2
_cell_length_a 7.8264(16)
_cell_length_b 11.561(2)
_cell_length_c 16.718(3)
_cell_measurement_temperature 173(2)
_cell_volume 1455.8(5)
_computing_structure_refinement 'SHELXL-97 (Sheldrick, 1997)'
_computing_structure_solution 'SHELXS-97 (Sheldrick, 1990)'
_diffrn_ambient_temperature 173(2)
_diffrn_measured_fraction_theta_full 0.994
_diffrn_measured_fraction_theta_max 0.994
_diffrn_radiation_monochromator graphite
_diffrn_radiation_source 'fine-focus sealed tube'
_diffrn_radiation_type MoK\a
_diffrn_radiation_wavelength 0.71073
_diffrn_reflns_av_R_equivalents 0.0300
_diffrn_reflns_av_sigmaI/netI 0.0405
_diffrn_reflns_limit_h_max 9
_diffrn_reflns_limit_h_min -9
_diffrn_reflns_limit_k_max 14
_diffrn_reflns_limit_k_min -14
_diffrn_reflns_limit_l_max 20
_diffrn_reflns_limit_l_min -20
_diffrn_reflns_number 12592
_diffrn_reflns_theta_full 26.00
_diffrn_reflns_theta_max 26.00
_diffrn_reflns_theta_min 3.09
_exptl_absorpt_coefficient_mu 0.222
_exptl_absorpt_correction_T_max 1.0000
_exptl_absorpt_correction_T_min 0.5493
_exptl_absorpt_correction_type multi-scan
_exptl_crystal_colour colorless
_exptl_crystal_density_diffrn 1.325
_exptl_crystal_density_method 'not measured'
_exptl_crystal_description block
_exptl_crystal_F_000 610
_exptl_crystal_size_max 0.5
_exptl_crystal_size_mid 0.4
_exptl_crystal_size_min 0.4
_refine_diff_density_max 0.643
_refine_diff_density_min -0.674
_refine_diff_density_rms 0.076
_refine_ls_extinction_method none
_refine_ls_goodness_of_fit_ref 0.970
_refine_ls_hydrogen_treatment constr
_refine_ls_matrix_type full
_refine_ls_number_parameters 370
_refine_ls_number_reflns 5699
_refine_ls_number_restraints 0
_refine_ls_restrained_S_all 0.970
_refine_ls_R_factor_all 0.0684
_refine_ls_R_factor_gt 0.0502
_refine_ls_shift/su_max 0.005
_refine_ls_shift/su_mean 0.001
_refine_ls_structure_factor_coef Fsqd
_refine_ls_weighting_details 'calc w=1/[\s^2^(Fo^2^)+(0.2000P)^2^+0.0000P] where P=(Fo^2^+2Fc^2^)/3'
_refine_ls_weighting_scheme calc
_refine_ls_wR_factor_gt 0.1727
_refine_ls_wR_factor_ref 0.2362
_reflns_number_gt 4342
_reflns_number_total 5699
_reflns_threshold_expression >2sigma(I)
_cod_data_source_file c4ob02020k2.cif
_cod_data_source_block tri
_cod_depositor_comments 'Adding full bibliography for 7154145--7154146.cif.'
_cod_original_sg_symbol_H-M p-1
_cod_database_code 7154145

loop_
_symmetry_equiv_pos_as_xyz
'x, y, z'
'-x, -y, -z'

loop_
_atom_site_label
_atom_site_type_symbol
_atom_site_fract_x
_atom_site_fract_y
_atom_site_fract_z
_atom_site_U_iso_or_equiv
_atom_site_adp_type
_atom_site_occupancy
_atom_site_symmetry_multiplicity
_atom_site_calc_flag
_atom_site_refinement_flags
S1 S -0.00200(8) 0.12370(5) 0.22411(4) 0.0282(2) Uani 1 1 d .
O1 O -0.1497(2) 0.03871(17) 0.17851(12) 0.0375(5) Uani 1 1 d .
N3 N 0.0598(3) 0.34150(18) 0.28286(12) 0.0254(5) Uani 1 1 d .
N2 N -0.0609(3) 0.24892(18) 0.22945(13) 0.0280(5) Uani 1 1 d .
N1 N 0.3481(3) 0.61693(19) 0.44837(13) 0.0298(5) Uani 1 1 d .
O2 O 0.0662(3) 0.09715(17) 0.30183(11) 0.0365(5) Uani 1 1 d .
C9 C 0.1495(3) 0.4401(2) 0.25088(15) 0.0257(5) Uani 1 1 d .
C12 C 0.1770(3) 0.1341(2) 0.16496(16) 0.0266(5) Uani 1 1 d .
C11 C 0.2599(3) 0.5336(2) 0.38534(15) 0.0260(5) Uani 1 1 d .
C8 C 0.0639(3) 0.3387(2) 0.36349(15) 0.0274(6) Uani 1 1 d .
H8A H -0.0039 0.2734 0.3829 0.033 Uiso 1 1 calc R
C7 C 0.1676(3) 0.4316(2) 0.41705(16) 0.0271(5) Uani 1 1 d .
C20 C 0.0012(4) 0.4993(2) 0.12630(15) 0.0292(6) Uani 1 1 d .
C6 C 0.2026(3) 0.4572(2) 0.50445(16) 0.0279(6) Uani 1 1 d .
C16 C 0.4890(4) 0.1757(2) 0.15470(17) 0.0326(6) Uani 1 1 d .
H16A H 0.6046 0.1963 0.1797 0.039 Uiso 1 1 calc R
C19 C 0.1349(3) 0.4361(2) 0.15976(15) 0.0279(6) Uani 1 1 d .
H19A H 0.2494 0.4723 0.1446 0.034 Uiso 1 1 calc R
H19B H 0.1032 0.3531 0.1351 0.034 Uiso 1 1 calc R
C5 C 0.1469(3) 0.3954(2) 0.56829(16) 0.0314(6) Uani 1 1 d .
H5A H 0.0713 0.3197 0.5585 0.038 Uiso 1 1 calc R
C10 C 0.2472(3) 0.5397(2) 0.30230(15) 0.0256(6) Uani 1 1 d .
C26 C 0.3265(3) 0.6531(2) 0.27053(15) 0.0281(6) Uani 1 1 d .
C14 C 0.2818(4) 0.1230(2) 0.03449(17) 0.0328(6) Uani 1 1 d .
H14A H 0.2587 0.1087 -0.0217 0.039 Uiso 1 1 calc R
C17 C 0.3491(3) 0.1661(2) 0.20198(16) 0.0297(6) Uani 1 1 d .
H17A H 0.3716 0.1812 0.2582 0.036 Uiso 1 1 calc R
C1 C 0.3148(3) 0.5713(2) 0.52078(16) 0.0285(6) Uani 1 1 d .
C21 C 0.0539(4) 0.6044(3) 0.09126(17) 0.0384(7) Uani 1 1 d .
H21A H 0.1736 0.6374 0.0911 0.046 Uiso 1 1 calc R
C31 C 0.4851(4) 0.6692(3) 0.23636(18) 0.0352(6) Uani 1 1 d .
H31A H 0.5467 0.6090 0.2340 0.042 Uiso 1 1 calc R
C15 C 0.4568(3) 0.1547(2) 0.07088(16) 0.0297(6) Uani 1 1 d .
C13 C 0.1432(3) 0.1126(2) 0.08069(16) 0.0299(6) Uani 1 1 d .
H13A H 0.0276 0.0913 0.0558 0.036 Uiso 1 1 calc R
C4 C 0.2078(4) 0.4505(3) 0.64675(17) 0.0357(6) Uani 1 1 d .
H4A H 0.1720 0.4110 0.6901 0.043 Uiso 1 1 calc R
C2 C 0.3778(4) 0.6264(2) 0.59934(16) 0.0337(6) Uani 1 1 d .
H2C H 0.4543 0.7018 0.6094 0.040 Uiso 1 1 calc R
C3 C 0.3215(4) 0.5639(3) 0.66201(17) 0.0365(7) Uani 1 1 d .
H3A H 0.3604 0.5983 0.7153 0.044 Uiso 1 1 calc R
C25 C -0.1788(4) 0.4529(3) 0.12718(17) 0.0355(6) Uani 1 1 d .
H25A H -0.2167 0.3847 0.1516 0.043 Uiso 1 1 calc R
C18 C 0.6081(4) 0.1653(3) 0.0199(2) 0.0433(7) Uani 1 1 d .
H18A H 0.7179 0.1883 0.0546 0.065 Uiso 1 1 calc R
H18B H 0.6021 0.2248 -0.0154 0.065 Uiso 1 1 calc R
H18C H 0.6004 0.0896 -0.0120 0.065 Uiso 1 1 calc R
C27 C 0.2382(4) 0.7451(2) 0.27410(17) 0.0354(6) Uani 1 1 d .
H27A H 0.1336 0.7363 0.2977 0.042 Uiso 1 1 calc R
C29 C 0.4621(4) 0.8650(3) 0.20880(18) 0.0425(7) Uani 1 1 d .
H29A H 0.5069 0.9355 0.1881 0.051 Uiso 1 1 calc R
C22 C -0.0674(5) 0.6593(3) 0.05720(19) 0.0464(8) Uani 1 1 d .
H22A H -0.0294 0.7288 0.0342 0.056 Uiso 1 1 calc R
C30 C 0.5510(4) 0.7754(3) 0.20583(18) 0.0405(7) Uani 1 1 d .
H30A H 0.6567 0.7856 0.1831 0.049 Uiso 1 1 calc R
C28 C 0.3047(4) 0.8497(3) 0.24288(19) 0.0433(7) Uani 1 1 d .
H28A H 0.2435 0.9102 0.2448 0.052 Uiso 1 1 calc R
C24 C -0.3025(4) 0.5076(3) 0.09177(19) 0.0442(7) Uani 1 1 d .
H24A H -0.4224 0.4746 0.0913 0.053 Uiso 1 1 calc R
C23 C -0.2468(5) 0.6117(3) 0.05694(19) 0.0483(8) Uani 1 1 d .
H23A H -0.3290 0.6489 0.0337 0.058 Uiso 1 1 calc R
S1S S 0.26115(10) 0.08663(7) 0.51752(6) 0.0468(3) Uani 1 1 d .
O1S O 0.4423(3) 0.15607(18) 0.50836(16) 0.0530(6) Uani 1 1 d .
C1S C 0.2144(4) -0.0382(3) 0.4417(2) 0.0447(8) Uani 1 1 d .
H1SB H 0.1964 -0.0125 0.3896 0.067 Uiso 1 1 calc R
H1SC H 0.1097 -0.0939 0.4510 0.067 Uiso 1 1 calc R
H1SD H 0.3116 -0.0763 0.4431 0.067 Uiso 1 1 calc R
C2S C 0.2852(6) 0.0077(5) 0.6026(2) 0.0791(14) Uani 1 1 d .
H2SA H 0.3123 0.0634 0.6516 0.119 Uiso 1 1 calc R
H2SB H 0.3790 -0.0328 0.5970 0.119 Uiso 1 1 calc R
H2SC H 0.1771 -0.0499 0.6048 0.119 Uiso 1 1 calc R

loop_
_atom_site_aniso_label
_atom_site_aniso_U_11
_atom_site_aniso_U_22
_atom_site_aniso_U_33
_atom_site_aniso_U_23
_atom_site_aniso_U_13
_atom_site_aniso_U_12
S1 0.0297(4) 0.0200(4) 0.0338(4) 0.0026(3) 0.0055(3) 0.0036(3)
O1 0.0299(10) 0.0268(10) 0.0486(12) -0.0035(9) 0.0042(9) -0.0040(8)
N3 0.0246(10) 0.0223(10) 0.0292(11) 0.0037(9) 0.0040(8) 0.0050(9)
N2 0.0237(10) 0.0205(11) 0.0369(12) -0.0020(9) -0.0013(9) 0.0035(9)
N1 0.0348(12) 0.0241(11) 0.0294(12) 0.0029(9) -0.0002(9) 0.0066(9)
O2 0.0479(12) 0.0320(10) 0.0339(11) 0.0095(8) 0.0093(9) 0.0141(9)
C9 0.0279(12) 0.0240(13) 0.0282(13) 0.0061(10) 0.0057(10) 0.0098(10)
C12 0.0294(13) 0.0182(12) 0.0323(13) 0.0018(10) 0.0044(10) 0.0059(10)
C11 0.0286(12) 0.0218(12) 0.0274(13) 0.0019(10) 0.0036(10) 0.0060(10)
C8 0.0286(13) 0.0243(13) 0.0304(13) 0.0070(10) 0.0048(10) 0.0064(10)
C7 0.0299(13) 0.0220(12) 0.0297(13) 0.0032(10) -0.0001(10) 0.0084(10)
C20 0.0397(14) 0.0254(13) 0.0225(12) -0.0003(10) 0.0015(11) 0.0103(11)
C6 0.0297(13) 0.0247(13) 0.0304(13) 0.0019(11) 0.0027(10) 0.0097(11)
C16 0.0288(13) 0.0294(14) 0.0409(15) 0.0055(12) 0.0027(11) 0.0094(11)
C19 0.0341(14) 0.0249(13) 0.0248(13) 0.0003(10) 0.0032(10) 0.0084(11)
C5 0.0332(14) 0.0307(14) 0.0316(14) 0.0074(11) 0.0045(11) 0.0080(11)
C10 0.0241(12) 0.0246(13) 0.0297(13) 0.0052(10) 0.0006(10) 0.0090(10)
C26 0.0336(13) 0.0229(12) 0.0261(13) 0.0040(10) 0.0012(10) 0.0034(10)
C14 0.0401(15) 0.0299(14) 0.0282(13) 0.0013(11) 0.0025(11) 0.0097(12)
C17 0.0307(13) 0.0282(13) 0.0293(14) 0.0058(11) 0.0037(11) 0.0039(11)
C1 0.0308(13) 0.0251(13) 0.0302(14) 0.0034(11) 0.0039(11) 0.0079(11)
C21 0.0494(17) 0.0316(15) 0.0342(15) 0.0061(12) 0.0046(13) 0.0087(13)
C31 0.0332(14) 0.0321(15) 0.0421(16) 0.0099(12) 0.0072(12) 0.0078(12)
C15 0.0327(14) 0.0211(12) 0.0368(14) 0.0047(11) 0.0083(11) 0.0075(10)
C13 0.0280(13) 0.0276(13) 0.0339(14) 0.0032(11) -0.0011(10) 0.0085(11)
C4 0.0397(15) 0.0398(16) 0.0303(14) 0.0095(12) 0.0074(11) 0.0112(13)
C2 0.0365(14) 0.0291(14) 0.0326(14) 0.0014(11) 0.0012(12) 0.0040(12)
C3 0.0425(16) 0.0379(16) 0.0277(14) 0.0006(12) 0.0006(12) 0.0100(13)
C25 0.0381(15) 0.0327(14) 0.0360(15) 0.0038(12) 0.0086(12) 0.0078(12)
C18 0.0436(17) 0.0373(16) 0.0510(19) 0.0044(14) 0.0191(14) 0.0092(13)
C27 0.0429(16) 0.0267(14) 0.0372(16) 0.0034(12) 0.0080(12) 0.0087(12)
C29 0.0602(19) 0.0286(15) 0.0361(16) 0.0100(12) 0.0076(14) 0.0013(14)
C22 0.070(2) 0.0344(16) 0.0370(17) 0.0096(13) 0.0005(15) 0.0168(15)
C30 0.0401(16) 0.0385(16) 0.0414(17) 0.0116(13) 0.0129(13) -0.0004(13)
C28 0.0583(19) 0.0259(14) 0.0489(18) 0.0097(13) 0.0098(15) 0.0129(14)
C24 0.0371(15) 0.0538(19) 0.0451(18) 0.0025(15) 0.0029(13) 0.0202(14)
C23 0.063(2) 0.0487(19) 0.0402(17) 0.0056(15) -0.0010(15) 0.0295(17)
S1S 0.0346(5) 0.0350(5) 0.0685(6) -0.0044(4) 0.0144(4) 0.0051(3)
O1S 0.0433(13) 0.0297(11) 0.0807(17) -0.0006(11) 0.0190(12) -0.0036(10)
C1S 0.0393(16) 0.0407(17) 0.0507(19) 0.0018(14) -0.0019(14) 0.0071(14)
C2S 0.058(2) 0.119(4) 0.049(2) 0.020(2) 0.0164(18) -0.010(3)

loop_
_atom_type_symbol
_atom_type_description
_atom_type_scat_dispersion_real
_atom_type_scat_dispersion_imag
_atom_type_scat_source
C C 0.0033 0.0016 'International Tables Vol C Tables 4.2.6.8 and 6.1.1.4'
H H 0.0000 0.0000 'International Tables Vol C Tables 4.2.6.8 and 6.1.1.4'
N N 0.0061 0.0033 'International Tables Vol C Tables 4.2.6.8 and 6.1.1.4'
O O 0.0106 0.0060 'International Tables Vol C Tables 4.2.6.8 and 6.1.1.4'
S S 0.1246 0.1234 'International Tables Vol C Tables 4.2.6.8 and 6.1.1.4'

loop_
_geom_angle_atom_site_label_1
_geom_angle_atom_site_label_2
_geom_angle_atom_site_label_3
_geom_angle
O1 S1 O2 118.20(13)
O1 S1 N2 104.47(12)
O2 S1 N2 113.56(12)
O1 S1 C12 107.19(12)
O2 S1 C12 104.81(12)
N2 S1 C12 108.17(12)
C8 N3 C9 122.0(2)
C8 N3 N2 118.9(2)
C9 N3 N2 118.4(2)
N3 N2 S1 112.48(16)
C11 N1 C1 108.5(2)
C10 C9 N3 119.9(2)
C10 C9 C19 121.7(2)
N3 C9 C19 118.4(2)
C17 C12 C13 120.1(2)
C17 C12 S1 120.4(2)
C13 C12 S1 119.52(19)
N1 C11 C10 129.8(2)
N1 C11 C7 108.8(2)
C10 C11 C7 121.4(2)
N3 C8 C7 120.5(2)
C8 C7 C11 118.1(2)
C8 C7 C6 134.8(2)
C11 C7 C6 107.0(2)
C25 C20 C21 118.3(3)
C25 C20 C19 120.8(2)
C21 C20 C19 121.0(2)
C1 C6 C5 119.9(2)
C1 C6 C7 105.8(2)
C5 C6 C7 134.3(2)
C15 C16 C17 120.5(2)
C20 C19 C9 113.8(2)
C4 C5 C6 118.0(3)
C9 C10 C11 117.8(2)
C9 C10 C26 121.3(2)
C11 C10 C26 120.7(2)
C27 C26 C31 118.8(2)
C27 C26 C10 119.0(2)
C31 C26 C10 122.2(2)
C13 C14 C15 121.0(3)
C12 C17 C16 119.8(2)
C2 C1 N1 127.8(2)
C2 C1 C6 122.3(2)
N1 C1 C6 109.9(2)
C22 C21 C20 121.3(3)
C30 C31 C26 120.0(3)
C16 C15 C14 118.8(2)
C16 C15 C18 120.5(2)
C14 C15 C18 120.7(3)
C14 C13 C12 119.7(2)
C5 C4 C3 121.4(3)
C3 C2 C1 117.0(3)
C2 C3 C4 121.4(3)
C24 C25 C20 120.6(3)
C28 C27 C26 120.5(3)
C30 C29 C28 119.5(3)
C21 C22 C23 120.3(3)
C29 C30 C31 120.8(3)
C27 C28 C29 120.4(3)
C25 C24 C23 120.1(3)
C22 C23 C24 119.4(3)
O1S S1S C1S 105.88(15)
O1S S1S C2S 106.22(17)
C1S S1S C2S 97.3(2)

loop_
_geom_bond_atom_site_label_1
_geom_bond_atom_site_label_2
_geom_bond_distance
S1 O1 1.434(2)
S1 O2 1.451(2)
S1 N2 1.609(2)
S1 C12 1.776(3)
N3 C8 1.350(3)
N3 C9 1.388(3)
N3 N2 1.423(3)
N1 C11 1.366(3)
N1 C1 1.396(3)
C9 C10 1.387(4)
C9 C19 1.512(3)
C12 C17 1.383(4)
C12 C13 1.394(4)
C11 C10 1.394(4)
C11 C7 1.422(3)
C8 C7 1.373(4)
C7 C6 1.447(4)
C20 C25 1.394(4)
C20 C21 1.402(4)
C20 C19 1.506(4)
C6 C1 1.396(4)
C6 C5 1.397(4)
C16 C15 1.386(4)
C16 C17 1.398(4)
C5 C4 1.386(4)
C10 C26 1.496(3)
C26 C27 1.389(4)
C26 C31 1.396(4)
C14 C13 1.378(4)
C14 C15 1.400(4)
C1 C2 1.390(4)
C21 C22 1.371(4)
C31 C30 1.392(4)
C15 C18 1.511(4)
C4 C3 1.393(4)
C2 C3 1.387(4)
C25 C24 1.393(4)
C27 C28 1.384(4)
C29 C30 1.369(4)
C29 C28 1.387(4)
C22 C23 1.389(5)
C24 C23 1.395(5)
S1S O1S 1.496(2)
S1S C1S 1.762(3)
S1S C2S 1.791(4)
